data_4031786
loop_
_publ_author_name
'Blackwell, L.J.'
'Nunn, E.K.'
'Wallwork, S.C.'

_publ_section_title
;
 Crystal structure of anhydrous nitrates and their complexes. Part VII.
 1.5 Dinitrogen tetroxide solvate of iron(III) nitrate
;
_journal_name_full
;
Journal of the Chemical Society. Dalton Transactions, Inorganic Chemistry 
(1972-)
;
_journal_page_first 2068
_journal_page_last 2072
_journal_volume 1975
_journal_year 1975
_chemical_formula_sum 'Fe2 N12 O30'
_chemical_name_systematic '((N O)3 (N O3)) (Fe (N O3)4)2'
_space_group_IT_number 14
_symmetry_space_group_name_Hall '-P 2ybc'
_symmetry_space_group_name_H-M 'P 1 21/c 1'
_cell_angle_alpha 90
_cell_angle_beta 128.89
_cell_angle_gamma 90
_cell_formula_units_Z 4
_cell_length_a 10.419
_cell_length_b 19.93
_cell_length_c 14.435
_cell_volume 2333.064
_citation_journal_id_ASTM JCDTBI
_cod_data_source_file Blackwell_JCDTBI_1975_436.cif
_cod_data_source_block Fe2N12O30
_cod_database_code 4031786

loop_
_symmetry_equiv_pos_as_xyz
x,y,z
-x,y+1/2,-z+1/2
-x,-y,-z
x,-y-1/2,z-1/2

loop_
_atom_site_label
_atom_site_type_symbol
_atom_site_fract_x
_atom_site_fract_y
_atom_site_fract_z
_atom_site_occupancy
_atom_site_U_iso_or_equiv
O9 O-2 0.34818 0.14337 0.1831 1 0.0
O3 O-2 -0.10546 0.23767 -0.18621 1 0.0
N3 N+5 0.41337 0.19497 0.17687 1 0.0
N7 N+5 0.53442 0.52531 0.39326 1 0.0
O1 O-2 -0.01736 0.26456 -0.00924 1 0.0
O20 O-2 0.65658 0.49656 0.41078 1 0.0
O15 O-2 0.18012 0.36395 -0.04779 1 0.0
O7 O-2 0.32891 0.24863 0.14902 1 0.0
O2 O-2 0.04218 0.16897 -0.03599 1 0.0
N8 N+5 0.61877 0.51374 0.16374 1 0.0
O8 O-2 0.54302 0.19398 0.19463 1 0.0
O24 O-2 0.66583 0.54341 0.11804 1 0.0
N11 N+3 0.1064 0.92183 0.6113 1 0.0
O5 O-2 -0.05914 0.18297 0.14193 1 0.0
O11 O-2 0.28617 0.29721 0.41198 1 0.0
O29 O-2 0.1672 0.88602 0.65633 1 0.0
O25 O-2 0.16122 0.88779 0.34449 1 0.0
N1 N+5 -0.03213 0.22414 -0.08315 1 0.0
O21 O-2 0.39686 0.51082 0.29294 1 0.0
N2 N+5 -0.03624 0.12033 0.15228 1 0.0
N6 N+5 0.58795 0.33761 0.3653 1 0.0
O23 O-2 0.70533 0.46906 0.24367 1 0.0
O10 O-2 0.13681 0.29222 0.21841 1 0.0
O14 O-2 0.25022 0.45053 0.0961 1 0.0
Fe1 Fe+3 0.51139 0.44456 0.24696 1 0.0
O22 O-2 0.47866 0.5224 0.13812 1 0.0
O16 O-2 0.68307 0.36464 0.34949 1 0.0
N4 N+5 0.23897 0.26839 0.32212 1 0.0
O12 O-2 0.2912 0.20891 0.32454 1 0.0
O27 O-2 0.23077 0.86745 0.5135 1 0.0
Fe2 Fe+3 0.14086 0.20143 0.13872 1 0.0
O17 O-2 0.61787 0.28477 0.41446 1 0.0
O18 O-2 0.45832 0.37136 0.32198 1 0.0
N5 N+5 0.28225 0.39022 0.04615 1 0.0
N12 N+3 0.41565 0.82248 0.4673 1 0.0
O26 O-2 0.04656 0.94284 0.40082 1 0.0
O6 O-2 -0.11353 0.08146 0.16519 1 0.0
O19 O-2 0.54573 0.563 0.46321 1 0.0
N10 N+3 -0.0955 0.92603 0.1628 1 0.0
O30 O-2 0.38105 0.77954 0.4225 1 0.0
N9 N+5 0.14444 0.90095 0.42044 1 0.0
O4 O-2 0.0752 0.10139 0.14766 1 0.0
O13 O-2 0.43735 0.37963 0.1062 1 0.0
O28 O-2 -0.0517 0.95093 0.1367 1 0.0
